data_4072024
loop_
_publ_author_name
'Ionkin, Alex S.'
'Marshall, William J.'
'Fish, Brian M.'
'Marchione, Alexander A.'
'Howe, Laurie A.'
'Davidson, Fredric'
'McEwen, Charles N.'

_publ_section_title
;
 Dual Supermesityl Stabilization: 1-Alkyl-1H-[1,2,4]triphospholes, with
 Among the Most Planar and Least Sterically Hindered \s3,\l3-Phosphorus
 Atoms, and Novel C2P3S4Folded Heterocycles&#x2020;
;
_journal_issue 19
_journal_name_full Organometallics
_journal_page_first 5118
_journal_paper_doi 10.1021/om800528g
_journal_volume 27
_journal_year 2008
_chemical_formula_sum 'C45 H65 P3'
_chemical_formula_weight 698.88
_chemical_name_systematic
;
 ?
;
_space_group_IT_number 64
_symmetry_cell_setting orthorhombic
_symmetry_space_group_name_Hall '-C 2ac 2'
_symmetry_space_group_name_H-M 'C m c a'
_atom_sites_solution_hydrogens geom
_atom_sites_solution_primary direct
_atom_sites_solution_secondary difmap
_audit_creation_method SHELXL-97
_cell_angle_alpha 90.00
_cell_angle_beta 90.00
_cell_angle_gamma 90.00
_cell_formula_units_Z 4
_cell_length_a 13.659(5)
_cell_length_b 11.857(5)
_cell_length_c 25.308(14)
_cell_measurement_temperature 293(2)
_cell_volume 4099(3)
_computing_cell_refinement 'Bruker XSCANS'
_computing_data_collection 'Bruker XSCANS'
_computing_data_reduction 'Bruker SHELXTL'
_computing_molecular_graphics 'Bruker SHELXTL'
_computing_publication_material 'Bruker SHELXTL'
_computing_structure_refinement 'SHELXL-97 (Sheldrick, 1997)'
_computing_structure_solution 'SHELXS-97 (Sheldrick, 1990)'
_diffrn_ambient_temperature 293(2)
_diffrn_measured_fraction_theta_full 0.993
_diffrn_measured_fraction_theta_max 0.993
_diffrn_measurement_device_type 'Bruker P4'
_diffrn_measurement_method '\w scans'
_diffrn_radiation_monochromator graphite
_diffrn_radiation_source 'fine-focus sealed tube'
_diffrn_radiation_type MoK\a
_diffrn_radiation_wavelength 0.71073
_diffrn_reflns_av_R_equivalents 0.0638
_diffrn_reflns_av_sigmaI/netI 0.0421
_diffrn_reflns_limit_h_max 15
_diffrn_reflns_limit_h_min -17
_diffrn_reflns_limit_k_max 14
_diffrn_reflns_limit_k_min -14
_diffrn_reflns_limit_l_max 31
_diffrn_reflns_limit_l_min -31
_diffrn_reflns_number 15450
_diffrn_reflns_theta_full 26.55
_diffrn_reflns_theta_max 26.55
_diffrn_reflns_theta_min 1.61
_exptl_absorpt_coefficient_mu 0.174
_exptl_absorpt_correction_type none
_exptl_crystal_colour gold
_exptl_crystal_density_diffrn 1.133
_exptl_crystal_density_method 'not measured'
_exptl_crystal_description ireg.blok
_exptl_crystal_F_000 1520
_exptl_crystal_size_max 0.500
_exptl_crystal_size_mid 0.480
_exptl_crystal_size_min 0.450
_refine_diff_density_max 0.632
_refine_diff_density_min -0.882
_refine_diff_density_rms 0.086
_refine_ls_extinction_method none
_refine_ls_goodness_of_fit_ref 1.080
_refine_ls_hydrogen_treatment riding
_refine_ls_matrix_type full
_refine_ls_number_parameters 160
_refine_ls_number_reflns 2214
_refine_ls_number_restraints 0
_refine_ls_restrained_S_all 1.080
_refine_ls_R_factor_all 0.1368
_refine_ls_R_factor_gt 0.1064
_refine_ls_shift/su_max 0.018
_refine_ls_shift/su_mean 0.002
_refine_ls_structure_factor_coef Fsqd
_refine_ls_weighting_details 'calc w=1/[\s^2^(Fo^2^)+(0.1708P)^2^+10.1022P] where P=(Fo^2^+2Fc^2^)/3'
_refine_ls_weighting_scheme calc
_refine_ls_wR_factor_gt 0.2951
_refine_ls_wR_factor_ref 0.3239
_reflns_number_gt 1532
_reflns_number_total 2214
_reflns_threshold_expression >2sigma(I)
_cod_data_source_file om800528g_si_001.cif
_cod_data_source_block 07076
_cod_depositor_comments
;
The following automatic conversions were performed:

'_symmetry_cell_setting' value 'Orthorhombic' changed to
'orthorhombic' according to
/home/saulius/struct/CIF-dictionaries/cif_core.dic dictionary named
'cif_core.dic' version 2.4.1 from 2010-06-29.

Automatic conversion script
Id: cif_fix_values 1715 2011-07-08 13:25:40Z adriana 
;
_cod_original_sg_symbol_H-M Cmca
_cod_database_code 4072024

loop_
_symmetry_equiv_pos_as_xyz
'x, y, z'
'-x, -y+1/2, z+1/2'
'x, -y, -z'
'-x, y+1/2, -z+1/2'
'x+1/2, y+1/2, z'
'-x+1/2, -y+1, z+1/2'
'x+1/2, -y+1/2, -z'
'-x+1/2, y+1, -z+1/2'
'-x, -y, -z'
'x, y-1/2, -z-1/2'
'-x, y, z'
'x, -y-1/2, z-1/2'
'-x+1/2, -y+1/2, -z'
'x+1/2, y, -z-1/2'
'-x+1/2, y+1/2, z'
'x+1/2, -y, z-1/2'

loop_
_atom_site_label
_atom_site_type_symbol
_atom_site_fract_x
_atom_site_fract_y
_atom_site_fract_z
_atom_site_U_iso_or_equiv
_atom_site_adp_type
_atom_site_occupancy
_atom_site_symmetry_multiplicity
_atom_site_calc_flag
_atom_site_refinement_flags
_atom_site_disorder_group
P1 P 0.0000 -0.0357(2) 0.00614(10) 0.0399(7) Uani 0.50 2 d SP .
C1 C 0.0000 0.0887(7) 0.0403(3) 0.036(2) Uani 0.50 2 d SP .
P2 P 0.0000 0.2067(2) 0.00083(11) 0.0565(9) Uani 0.50 2 d SP .
C2 C 0.0000 0.0116(8) -0.0588(4) 0.044(2) Uani 0.50 2 d SP .
P3 P 0.0000 0.1531(3) -0.07517(12) 0.0801(14) Uani 0.50 2 d SP .
C3 C 0.0000 0.3364(8) 0.0323(4) 0.097(7) Uani 0.50 2 d SP .
C4 C 0.0000 0.4428(9) 0.0061(5) 0.130(4) Uani 1 2 d S .
C5 C 0.0000 0.5369(5) 0.0444(3) 0.0673(17) Uani 1 2 d S .
C6 C 0.0000 0.6443(11) 0.0177(11) 0.123(9) Uani 0.50 2 d SP .
C7 C 0.0000 0.4346(14) 0.0678(6) 0.075(4) Uani 0.50 2 d SP .
C11 C 0.0000 0.0936(7) 0.1013(2) 0.0665(18) Uani 1 2 d S .
C12 C 0.0900(3) 0.1249(3) 0.12477(14) 0.0497(10) Uani 1 1 d . .
C13 C 0.0859(3) 0.1953(3) 0.16838(14) 0.0531(10) Uani 1 1 d . .
H13A H 0.1446 0.2173 0.1839 0.064 Uiso 1 1 calc R .
C14 C 0.0000 0.2348(5) 0.1902(2) 0.0523(14) Uani 1 2 d S .
C15 C 0.1917(3) 0.0861(4) 0.10596(16) 0.0541(10) Uani 1 1 d . .
C16 C 0.1986(6) -0.0404(5) 0.1032(3) 0.099(2) Uani 1 1 d . .
H16A H 0.1556 -0.0679 0.0761 0.149 Uiso 1 1 calc R .
H16B H 0.1800 -0.0721 0.1366 0.149 Uiso 1 1 calc R .
H16C H 0.2647 -0.0618 0.0951 0.149 Uiso 1 1 calc R .
C17 C 0.2193(4) 0.1375(5) 0.0527(2) 0.0787(15) Uani 1 1 d . .
H17A H 0.1729 0.1141 0.0264 0.118 Uiso 1 1 calc R .
H17B H 0.2836 0.1125 0.0428 0.118 Uiso 1 1 calc R .
H17C H 0.2188 0.2183 0.0555 0.118 Uiso 1 1 calc R .
C18 C 0.2718(4) 0.1227(5) 0.1447(2) 0.0865(17) Uani 1 1 d . .
H18A H 0.3332 0.0904 0.1342 0.130 Uiso 1 1 calc R .
H18B H 0.2554 0.0973 0.1796 0.130 Uiso 1 1 calc R .
H18C H 0.2770 0.2035 0.1446 0.130 Uiso 1 1 calc R .
C19 C 0.0000 0.3146(6) 0.2372(2) 0.0671(18) Uani 1 2 d S .
C20 C -0.1027(17) 0.369(2) 0.2481(6) 0.113(7) Uani 0.50 1 d P 1
C21 C 0.0000 0.2457(10) 0.2876(3) 0.135(5) Uani 1 2 d S 1
C22 C 0.072(2) 0.4105(17) 0.2258(7) 0.150(12) Uani 0.50 1 d P 1

loop_
_atom_site_aniso_label
_atom_site_aniso_U_11
_atom_site_aniso_U_22
_atom_site_aniso_U_33
_atom_site_aniso_U_23
_atom_site_aniso_U_13
_atom_site_aniso_U_12
P1 0.0549(15) 0.0309(13) 0.0338(13) 0.0022(10) 0.000 0.000
C1 0.049(5) 0.029(4) 0.029(4) -0.004(3) 0.000 0.000
P2 0.106(3) 0.0300(13) 0.0333(13) 0.0011(10) 0.000 0.000
C2 0.066(7) 0.032(5) 0.033(5) -0.010(4) 0.000 0.000
P3 0.173(4) 0.0366(15) 0.0305(14) 0.0038(11) 0.000 0.000
C3 0.26(2) 0.009(4) 0.022(5) 0.004(3) 0.000 0.000
C4 0.184(13) 0.080(6) 0.127(9) 0.011(6) 0.000 0.000
C5 0.087(5) 0.044(3) 0.070(4) 0.010(3) 0.000 0.000
C6 0.132(16) 0.021(6) 0.22(3) -0.034(10) 0.000 0.000
C7 0.068(9) 0.091(10) 0.068(8) 0.033(8) 0.000 0.000
C11 0.062(4) 0.099(5) 0.039(3) -0.023(3) 0.000 0.000
C12 0.059(2) 0.058(2) 0.0322(17) 0.0038(15) -0.0037(16) 0.0034(18)
C13 0.075(3) 0.048(2) 0.0366(18) 0.0053(15) -0.0119(18) -0.0008(19)
C14 0.077(4) 0.048(3) 0.032(2) 0.004(2) 0.000 0.000
C15 0.060(3) 0.054(2) 0.048(2) 0.0014(17) -0.0076(18) 0.0012(19)
C16 0.144(6) 0.060(3) 0.095(4) -0.003(3) -0.010(4) 0.016(3)
C17 0.064(3) 0.098(4) 0.074(3) 0.014(3) 0.000(2) -0.010(3)
C18 0.073(3) 0.101(4) 0.086(4) -0.021(3) -0.027(3) 0.015(3)
C19 0.096(5) 0.068(4) 0.037(3) -0.006(3) 0.000 0.000
C20 0.132(13) 0.147(19) 0.062(9) -0.051(10) -0.012(9) 0.057(13)
C21 0.243(15) 0.122(8) 0.039(4) -0.006(4) 0.000 0.000
C22 0.28(3) 0.093(12) 0.082(12) -0.049(9) 0.068(14) -0.108(16)

loop_
_atom_type_symbol
_atom_type_description
_atom_type_scat_dispersion_real
_atom_type_scat_dispersion_imag
_atom_type_scat_source
C C 0.0033 0.0016 'International Tables Vol C Tables 4.2.6.8 and 6.1.1.4'
H H 0.0000 0.0000 'International Tables Vol C Tables 4.2.6.8 and 6.1.1.4'
P P 0.1023 0.0942 'International Tables Vol C Tables 4.2.6.8 and 6.1.1.4'

loop_
_geom_angle_atom_site_label_1
_geom_angle_atom_site_label_2
_geom_angle_atom_site_label_3
_geom_angle
_geom_angle_site_symmetry_1
_geom_angle_site_symmetry_3
P1 P1 C1 98.0(5) 9 9
P1 P1 C2 98.1(5) 9 9
C1 P1 C2 164.0(6) 9 9
P1 P1 C1 50.5(4) 9 .
C1 P1 C1 148.5(3) 9 .
C2 P1 C1 47.5(5) 9 .
P1 P1 C2 51.0(4) 9 .
C1 P1 C2 47.0(5) 9 .
C2 P1 C2 149.1(3) 9 .
C1 P1 C2 101.5(4) . .
P1 P1 P2 154.9(4) 9 9
C1 P1 P2 56.9(4) 9 9
C2 P1 P2 107.1(4) 9 9
C1 P1 P2 154.6(3) . 9
C2 P1 P2 103.9(3) . 9
P1 P1 P3 148.7(4) 9 9
C1 P1 P3 113.3(4) 9 9
C2 P1 P3 50.7(4) 9 9
C1 P1 P3 98.2(3) . 9
C2 P1 P3 160.3(3) . 9
P2 P1 P3 56.42(13) 9 9
C2 C1 P1 83.4(6) 9 9
C2 C1 C11 70.6(7) 9 .
P1 C1 C11 154.0(8) 9 .
C2 C1 P1 51.9(5) 9 .
P1 C1 P1 31.5(3) 9 .
C11 C1 P1 122.5(6) . .
C2 C1 P2 166.1(8) 9 .
P1 C1 P2 82.7(5) 9 .
C11 C1 P2 123.3(6) . .
P1 C1 P2 114.2(5) . .
C1 P2 C3 117.1(5) . .
C1 P2 C6 159.3(9) . 9_565
C3 P2 C6 42.2(8) . 9_565
C1 P2 P3 107.2(3) . .
C3 P2 P3 135.7(4) . .
C6 P2 P3 93.4(9) 9_565 .
C1 P2 P1 40.5(3) . 9
C3 P2 P1 157.6(4) . 9
C6 P2 P1 160.2(9) 9_565 9
P3 P2 P1 66.75(14) . 9
C1 C2 P1 80.6(7) 9 9
C1 C2 C11 62.3(6) 9 9
P1 C2 C11 142.9(8) 9 9
C1 C2 P3 172.3(8) 9 .
P1 C2 P3 91.8(5) 9 .
C11 C2 P3 125.4(7) 9 .
C1 C2 P1 49.6(5) 9 .
P1 C2 P1 30.9(3) 9 .
C11 C2 P1 111.9(6) 9 .
P3 C2 P1 122.7(5) . .
C2 P3 P2 94.4(3) . .
C2 P3 P1 37.6(3) . 9
P2 P3 P1 56.83(13) . 9
C6 C3 C4 52.0(8) 9_565 .
C6 C3 C7 117.3(10) 9_565 .
C4 C3 C7 65.4(8) . .
C6 C3 P2 72.8(8) 9_565 .
C4 C3 P2 124.8(9) . .
C7 C3 P2 169.8(9) . .
C6 C4 C5 70.5(16) 9_565 9_565
C6 C4 C4 137(2) 9_565 9_565
C5 C4 C4 66.5(10) 9_565 9_565
C6 C4 C3 58.0(14) 9_565 .
C5 C4 C3 128.4(11) 9_565 .
C4 C4 C3 165.1(17) 9_565 .
C6 C4 C5 169.2(17) 9_565 .
C5 C4 C5 120.3(9) 9_565 .
C4 C4 C5 53.8(9) 9_565 .
C3 C4 C5 111.3(10) . .
C6 C4 C7 116.6(17) 9_565 .
C5 C4 C7 172.9(12) 9_565 .
C4 C4 C7 106.4(15) 9_565 .
C3 C4 C7 58.7(9) . .
C5 C4 C7 52.6(8) . .
C4 C5 C7 126.7(11) 9_565 .
C4 C5 C6 51.3(11) 9_565 .
C7 C5 C6 178.1(13) . .
C4 C5 C4 59.7(9) 9_565 .
C7 C5 C4 67.0(9) . .
C6 C5 C4 111.1(12) . .
C4 C6 C3 70.0(15) 9_565 9_565
C4 C6 C5 58.2(9) 9_565 .
C3 C6 C5 128.2(14) 9_565 .
C4 C6 P2 135(2) 9_565 9_565
C3 C6 P2 64.9(10) 9_565 9_565
C5 C6 P2 166.9(18) . 9_565
C5 C7 C3 116.4(11) . .
C5 C7 C4 60.4(7) . .
C3 C7 C4 56.0(8) . .
C12 C11 C12 120.6(5) 11 .
C12 C11 C1 115.5(3) 11 .
C12 C11 C1 115.5(3) . .
C12 C11 C2 118.2(3) 11 9
C12 C11 C2 118.2(3) . 9
C1 C11 C2 47.1(5) . 9
C13 C12 C11 117.2(4) . .
C13 C12 C15 117.6(4) . .
C11 C12 C15 125.2(4) . .
C14 C13 C12 124.0(4) . .
C13 C14 C13 116.6(5) 11 .
C13 C14 C19 121.7(3) 11 .
C13 C14 C19 121.7(3) . .
C16 C15 C17 109.9(4) . .
C16 C15 C18 105.5(4) . .
C17 C15 C18 106.0(4) . .
C16 C15 C12 111.7(4) . .
C17 C15 C12 112.1(4) . .
C18 C15 C12 111.2(4) . .
C21 C19 C14 108.9(6) . .
C21 C19 C22 124.1(10) . 11
C14 C19 C22 108.4(8) . 11
C21 C19 C22 124.1(10) . .
C14 C19 C22 108.4(8) . .
C22 C19 C22 80(3) 11 .
C21 C19 C20 94.3(8) . .
C14 C19 C20 113.2(8) . .
C22 C19 C20 32.2(13) 11 .
C22 C19 C20 107.4(14) . .
C21 C19 C20 94.3(8) . 11
C14 C19 C20 113.2(8) . 11
C22 C19 C20 107.4(14) 11 11
C22 C19 C20 32.2(13) . 11
C20 C19 C20 126.9(18) . 11
C22 C20 C19 71(3) 11 .
C20 C22 C19 76(2) 11 .
C20 C22 C22 120(3) 11 11
C19 C22 C22 50.2(13) . 11

loop_
_geom_bond_atom_site_label_1
_geom_bond_atom_site_label_2
_geom_bond_distance
_geom_bond_site_symmetry_2
P1 P1 0.902(5) 9
P1 C1 1.332(9) 9
P1 C2 1.363(10) 9
P1 C1 1.709(9) .
P1 C2 1.737(10) .
P1 P2 2.035(4) 9
P1 P3 2.234(4) 9
C1 C2 1.278(13) 9
C1 P1 1.332(9) 9
C1 C11 1.545(10) .
C1 P2 1.718(9) .
P2 C3 1.732(10) .
P2 C6 1.827(17) 9_565
P2 P3 2.026(4) .
P2 P1 2.035(4) 9
C2 C1 1.278(13) 9
C2 P1 1.363(10) 9
C2 C11 1.646(11) 9
C2 P3 1.729(10) .
P3 P1 2.234(4) 9
C3 C6 1.29(3) 9_565
C3 C4 1.426(14) .
C3 C7 1.47(2) .
C4 C6 1.195(19) 9_565
C4 C5 1.300(14) 9_565
C4 C4 1.39(2) 9_565
C4 C5 1.477(14) .
C4 C7 1.56(2) .
C5 C4 1.300(14) 9_565
C5 C7 1.350(15) .
C5 C6 1.44(2) .
C6 C4 1.195(19) 9_565
C6 C3 1.29(3) 9_565
C6 P2 1.827(17) 9_565
C11 C12 1.415(5) 11
C11 C12 1.415(5) .
C11 C2 1.646(11) 9
C12 C13 1.385(5) .
C12 C15 1.539(6) .
C13 C14 1.378(5) .
C14 C13 1.378(5) 11
C14 C19 1.520(8) .
C15 C16 1.504(7) .
C15 C17 1.526(7) .
C15 C18 1.532(6) .
C19 C21 1.513(11) .
C19 C22 1.53(2) 11
C19 C22 1.53(2) .
C19 C20 1.57(2) .
C19 C20 1.57(2) 11
C20 C22 0.86(4) 11
C22 C20 0.86(4) 11
C22 C22 1.96(7) 11

loop_
_geom_torsion_atom_site_label_1
_geom_torsion_atom_site_label_2
_geom_torsion_atom_site_label_3
_geom_torsion_atom_site_label_4
_geom_torsion
_geom_torsion_site_symmetry_1
_geom_torsion_site_symmetry_4
P1 P1 C1 C2 180.0 9 9
C1 P1 C1 C2 180.0 9 9
C2 P1 C1 C2 180.0 . 9
P2 P1 C1 C2 0.0 9 9
P3 P1 C1 C2 0.0 9 9
C1 P1 C1 P1 0.0 9 9
C2 P1 C1 P1 180.0 9 9
C2 P1 C1 P1 0.0 . 9
P2 P1 C1 P1 180.0 9 9
P3 P1 C1 P1 180.0 9 9
P1 P1 C1 C11 180.0 9 .
C1 P1 C1 C11 180.0 9 .
C2 P1 C1 C11 0.0 9 .
C2 P1 C1 C11 180.0 . .
P2 P1 C1 C11 0.0 9 .
P3 P1 C1 C11 0.0 9 .
P1 P1 C1 P2 0.0 9 .
C1 P1 C1 P2 0.0 9 .
C2 P1 C1 P2 180.0 9 .
C2 P1 C1 P2 0.0 . .
P2 P1 C1 P2 180.0 9 .
P3 P1 C1 P2 180.0 9 .
C2 C1 P2 C3 -179.994(1) 9 .
P1 C1 P2 C3 180.0 9 .
C11 C1 P2 C3 0.0 . .
P1 C1 P2 C3 180.0 . .
C2 C1 P2 C6 -179.991(2) 9 9_565
P1 C1 P2 C6 180.004(2) 9 9_565
C11 C1 P2 C6 0.003(2) . 9_565
P1 C1 P2 C6 180.003(2) . 9_565
C2 C1 P2 P3 0.006(1) 9 .
P1 C1 P2 P3 0.0 9 .
C11 C1 P2 P3 180.0 . .
P1 C1 P2 P3 0.0 . .
C2 C1 P2 P1 0.0 9 9
C11 C1 P2 P1 180.0 . 9
P1 C1 P2 P1 0.0 . 9
P1 P1 C2 C1 180.0 9 9
C2 P1 C2 C1 180.0 9 9
C1 P1 C2 C1 180.0 . 9
P2 P1 C2 C1 0.0 9 9
P3 P1 C2 C1 0.0 9 9
C1 P1 C2 P1 180.0 9 9
C2 P1 C2 P1 0.0 9 9
C1 P1 C2 P1 0.0 . 9
P2 P1 C2 P1 180.0 9 9
P3 P1 C2 P1 -180.0 9 9
P1 P1 C2 C11 180.0 9 9
C1 P1 C2 C11 0.0 9 9
C2 P1 C2 C11 180.0 9 9
C1 P1 C2 C11 180.0 . 9
P2 P1 C2 C11 0.0 9 9
P3 P1 C2 C11 0.0 9 9
P1 P1 C2 P3 0.0 9 .
C1 P1 C2 P3 180.0 9 .
C2 P1 C2 P3 0.0 9 .
C1 P1 C2 P3 0.0 . .
P2 P1 C2 P3 180.0 9 .
P3 P1 C2 P3 180.0 9 .
C1 C2 P3 P2 -0.011(3) 9 .
P1 C2 P3 P2 0.0 9 .
C11 C2 P3 P2 180.0 9 .
P1 C2 P3 P2 0.0 . .
C1 C2 P3 P1 -0.010(3) 9 9
C11 C2 P3 P1 180.0 9 9
P1 C2 P3 P1 0.0 . 9
C1 P2 P3 C2 0.0 . .
C3 P2 P3 C2 180.0 . .
C6 P2 P3 C2 180.0 9_565 .
P1 P2 P3 C2 0.0 9 .
C1 P2 P3 P1 0.0 . 9
C3 P2 P3 P1 180.0 . 9
C6 P2 P3 P1 180.0 9_565 9
C1 P2 C3 C6 180.0 . 9_565
P3 P2 C3 C6 0.0 . 9_565
P1 P2 C3 C6 179.996(1) 9 9_565
C1 P2 C3 C4 180.000(1) . .
C6 P2 C3 C4 0.002(1) 9_565 .
P3 P2 C3 C4 0.000(1) . .
P1 P2 C3 C4 179.998(2) 9 .
C1 P2 C3 C7 0.000(7) . .
C6 P2 C3 C7 180.002(7) 9_565 .
P3 P2 C3 C7 180.000(7) . .
P1 P2 C3 C7 -0.002(7) 9 .
C7 C3 C4 C6 179.998(1) . 9_565
P2 C3 C4 C6 -0.002(1) . 9_565
C6 C3 C4 C5 0.0 9_565 9_565
C7 C3 C4 C5 179.998(2) . 9_565
P2 C3 C4 C5 -0.002(2) . 9_565
C6 C3 C4 C4 -179.993(7) 9_565 9_565
C7 C3 C4 C4 0.005(6) . 9_565
P2 C3 C4 C4 -179.995(6) . 9_565
C6 C3 C4 C5 180.002(1) 9_565 .
C7 C3 C4 C5 0.000(1) . .
P2 C3 C4 C5 180.0 . .
C6 C3 C4 C7 180.002(2) 9_565 .
P2 C3 C4 C7 180.000(2) . .
C6 C4 C5 C4 179.990(5) 9_565 9_565
C5 C4 C5 C4 0.000(2) 9_565 9_565
C3 C4 C5 C4 179.998(2) . 9_565
C7 C4 C5 C4 179.998(2) . 9_565
C6 C4 C5 C7 -0.008(5) 9_565 .
C5 C4 C5 C7 180.002(2) 9_565 .
C4 C4 C5 C7 180.002(2) 9_565 .
C3 C4 C5 C7 0.000(2) . .
C6 C4 C5 C6 179.992(6) 9_565 .
C5 C4 C5 C6 0.002(2) 9_565 .
C4 C4 C5 C6 0.002(2) 9_565 .
C3 C4 C5 C6 180.000(2) . .
C7 C4 C5 C6 180.000(2) . .
C7 C5 C6 C4 0.00(5) . 9_565
C4 C5 C6 C4 -0.002(1) . 9_565
C4 C5 C6 C3 0.000(2) 9_565 9_565
C7 C5 C6 C3 0.00(5) . 9_565
C4 C5 C6 C3 -0.002(2) . 9_565
C4 C5 C6 P2 -179.994(7) 9_565 9_565
C7 C5 C6 P2 180.00(5) . 9_565
C4 C5 C6 P2 180.004(5) . 9_565
C4 C5 C7 C3 -0.002(3) 9_565 .
C6 C5 C7 C3 0.00(6) . .
C4 C5 C7 C3 0.000(1) . .
C4 C5 C7 C4 -0.002(1) 9_565 .
C6 C5 C7 C4 0.00(6) . .
C6 C3 C7 C5 0.002(2) 9_565 .
C4 C3 C7 C5 0.000(1) . .
P2 C3 C7 C5 180.000(7) . .
C6 C3 C7 C4 0.002(1) 9_565 .
P2 C3 C7 C4 180.000(7) . .
C6 C4 C7 C5 179.998(2) 9_565 .
C5 C4 C7 C5 0.012(14) 9_565 .
C4 C4 C7 C5 0.001(1) 9_565 .
C3 C4 C7 C5 180.000(1) . .
C6 C4 C7 C3 -0.002(1) 9_565 .
C5 C4 C7 C3 -179.988(15) 9_565 .
C4 C4 C7 C3 180.001(2) 9_565 .
C5 C4 C7 C3 180.000(2) . .
C2 C1 C11 C12 -105.8(5) 9 11
P1 C1 C11 C12 -105.8(5) 9 11
P1 C1 C11 C12 -105.8(5) . 11
P2 C1 C11 C12 74.2(5) . 11
C2 C1 C11 C12 105.8(5) 9 .
P1 C1 C11 C12 105.8(5) 9 .
P1 C1 C11 C12 105.8(5) . .
P2 C1 C11 C12 -74.2(5) . .
P1 C1 C11 C2 0.0 9 9
P1 C1 C11 C2 0.0 . 9
P2 C1 C11 C2 180.0 . 9
C12 C11 C12 C13 -5.8(9) 11 .
C1 C11 C12 C13 140.8(5) . .
C2 C11 C12 C13 -166.0(5) 9 .
C12 C11 C12 C15 173.7(4) 11 .
C1 C11 C12 C15 -39.7(9) . .
C2 C11 C12 C15 13.4(9) 9 .
C11 C12 C13 C14 0.9(7) . .
C15 C12 C13 C14 -178.7(4) . .
C12 C13 C14 C13 3.8(7) . 11
C12 C13 C14 C19 -178.3(5) . .
C13 C12 C15 C16 124.8(4) . .
C11 C12 C15 C16 -54.7(6) . .
C13 C12 C15 C17 -111.3(4) . .
C11 C12 C15 C17 69.2(6) . .
C13 C12 C15 C18 7.2(5) . .
C11 C12 C15 C18 -172.3(5) . .
C13 C14 C19 C21 88.9(4) 11 .
C13 C14 C19 C21 -88.9(4) . .
C13 C14 C19 C22 -48.6(15) 11 11
C13 C14 C19 C22 133.5(14) . 11
C13 C14 C19 C22 -133.5(14) 11 .
C13 C14 C19 C22 48.6(15) . .
C13 C14 C19 C20 -14.5(12) 11 .
C13 C14 C19 C20 167.7(10) . .
C13 C14 C19 C20 -167.7(10) 11 11
C13 C14 C19 C20 14.5(12) . 11
C21 C19 C20 C22 159(3) . 11
C14 C19 C20 C22 -88(3) . 11
C22 C19 C20 C22 32(3) . 11
C20 C19 C20 C22 61(3) 11 11
C21 C19 C22 C20 25(3) . 11
C14 C19 C22 C20 -104(2) . 11
C22 C19 C22 C20 149(2) 11 11
C20 C19 C22 C20 133(3) . 11
C21 C19 C22 C22 -124.4(12) . 11
C14 C19 C22 C22 106.1(8) . 11
C20 C19 C22 C22 -16.5(8) . 11
C20 C19 C22 C22 -149(2) 11 11
